data_4033035
loop_
_publ_author_name
'Csatayov\'a, Krist\'ina'
'Davies, Stephen G.'
'Fletcher, Ai M.'
'Fowler, Thomas R.'
'Kennedy, Matthew S.'
'Roberts, Paul M.'
'Thomson, James E.'

_publ_section_title
;
 Asymmetric Syntheses of 3-Deoxy-3-aminosphingoid Bases: Approaches Based
 on Parallel Kinetic Resolution and Double Asymmetric Induction.
;
_journal_issue 23
_journal_name_full 'The Journal of organic chemistry'
_journal_page_first 12447
_journal_page_last 12466
_journal_paper_doi 10.1021/acs.joc.7b02233
_journal_volume 82
_journal_year 2017
_chemical_absolute_configuration ad
_chemical_formula_moiety 'C38 H46 N2 O3'
_chemical_formula_sum 'C38 H46 N2 O3'
_chemical_formula_weight 578.79
_space_group_IT_number 1
_symmetry_cell_setting triclinic
_symmetry_space_group_name_Hall 'P 1'
_symmetry_space_group_name_H-M 'P 1'
_atom_sites_solution_hydrogens difmap
_atom_sites_solution_primary direct
_cell_angle_alpha 82.814(3)
_cell_angle_beta 75.572(2)
_cell_angle_gamma 76.583(2)
_cell_formula_units_Z 1
_cell_length_a 7.10434(19)
_cell_length_b 10.6840(3)
_cell_length_c 11.6324(4)
_cell_measurement_reflns_used 14121
_cell_measurement_temperature 150
_cell_measurement_theta_max 73
_cell_measurement_theta_min 4
_cell_volume 829.62(4)
_computing_cell_refinement 'CrysAlis, (Oxford Diffraction, 2002)'
_computing_data_collection 'SuperNova, (Oxford Diffraction, 2010)'
_computing_data_reduction 'CrysAlis, (Oxford Diffraction, 2002)'
_computing_molecular_graphics 'CAMERON (Watkin et al., 1996)'
_computing_publication_material 'CRYSTALS (Betteridge et al., 2003)'
_computing_structure_refinement 'CRYSTALS (Betteridge et al., 2003)'
_computing_structure_solution 'SIR92 (Altomare et al., 1994)'
_diffrn_ambient_temperature 150
_diffrn_measured_fraction_theta_full 0.996
_diffrn_measured_fraction_theta_max 0.990
_diffrn_measurement_device Area
_diffrn_measurement_device_type 'Oxford Diffraction SuperNova'
_diffrn_measurement_method \w
_diffrn_radiation_monochromator graphite
_diffrn_radiation_type 'Cu K\a'
_diffrn_radiation_wavelength 1.54184
_diffrn_reflns_av_R_equivalents 0.024
_diffrn_reflns_limit_h_max 8
_diffrn_reflns_limit_h_min -8
_diffrn_reflns_limit_k_max 13
_diffrn_reflns_limit_k_min -13
_diffrn_reflns_limit_l_max 14
_diffrn_reflns_limit_l_min -14
_diffrn_reflns_number 28318
_diffrn_reflns_theta_full 70.657
_diffrn_reflns_theta_max 73.601
_diffrn_reflns_theta_min 3.934
_diffrn_standards_number 0
_exptl_absorpt_coefficient_mu 0.567
_exptl_absorpt_correction_T_max 0.92
_exptl_absorpt_correction_T_min 0.59
_exptl_absorpt_correction_type multi-scan
_exptl_absorpt_process_details 'CrysAlis, (Oxford Diffraction, 2002)'
_exptl_crystal_colour colourless
_exptl_crystal_density_diffrn 1.158
_exptl_crystal_density_method 'not measured'
_exptl_crystal_description block
_exptl_crystal_F_000 312
_exptl_crystal_size_max 0.180
_exptl_crystal_size_mid 0.160
_exptl_crystal_size_min 0.150
_refine_diff_density_max 0.16
_refine_diff_density_min -0.20
_refine_ls_abs_structure_details 'Flack (1983), 2760 Friedel-pairs'
_refine_ls_abs_structure_Flack 0.08(15)
_refine_ls_extinction_method None
_refine_ls_goodness_of_fit_ref 0.9992
_refine_ls_hydrogen_treatment constr
_refine_ls_matrix_type full
_refine_ls_number_parameters 389
_refine_ls_number_reflns 6047
_refine_ls_number_restraints 3
_refine_ls_R_factor_all 0.0370
_refine_ls_R_factor_gt 0.0356
_refine_ls_shift/su_max 0.0004001
_refine_ls_shift/su_mean 0.0000375
_refine_ls_structure_factor_coef Fsqd
_refine_ls_weighting_details
;
 Method= Modified Sheldrick 
 w=1/[\s^2^(F^2^) + ( 0.06P)^2^ + 0.11P] 
 ,where P=(max(Fo^2^,0) + 2Fc^2^)/3 
;
_refine_ls_weighting_scheme calc
_refine_ls_wR_factor_all 0.0959
_refine_ls_wR_factor_gt 0.0940
_refine_ls_wR_factor_ref 0.0956
_reflns_limit_h_max 8
_reflns_limit_h_min -8
_reflns_limit_k_max 13
_reflns_limit_k_min -13
_reflns_limit_l_max 14
_reflns_limit_l_min -14
_reflns_number_gt 5835
_reflns_number_total 6075
_reflns_threshold_expression I>2.0\s(I)
_oxford_diffrn_Wilson_B_factor 2.90
_oxford_diffrn_Wilson_scale 0.01
_oxford_refine_ls_r_factor_ref 0.0369
_oxford_refine_ls_scale 11.5(4)
_oxford_reflns_number_all 6049
_oxford_reflns_threshold_expression_ref I>-3.0\s(I)
_cod_data_source_file jo7b02233_si_002.cif
_cod_data_source_block 60
_cod_depositor_comments 'Adding full bibliography for 4033034--4033035.cif.'
_cod_original_cell_volume 829.63(4)
_cod_database_code 4033035

loop_
_symmetry_equiv_pos_as_xyz
x,y,z

loop_
_atom_site_label
_atom_site_type_symbol
_atom_site_fract_x
_atom_site_fract_y
_atom_site_fract_z
_atom_site_U_iso_or_equiv
_atom_site_occupancy
_atom_site_adp_type
_atom_site_refinement_flags_posn
O1 O 0.63578(15) 0.35975(10) 0.96755(11) 0.0332 1.0000 Uani .
C2 C 0.4424(2) 0.41311(15) 0.97866(13) 0.0281 1.0000 Uani .
O3 O 0.31390(16) 0.35425(11) 0.98714(11) 0.0371 1.0000 Uani .
C4 C 0.4074(2) 0.55838(15) 0.97799(14) 0.0287 1.0000 Uani .
C5 C 0.18916(19) 0.61980(15) 1.03226(13) 0.0254 1.0000 Uani .
N6 N 0.15841(17) 0.68836(12) 1.14263(11) 0.0262 1.0000 Uani .
C7 C 0.2974(2) 0.77426(15) 1.14156(14) 0.0278 1.0000 Uani .
C8 C 0.3336(2) 0.86486(16) 1.03038(15) 0.0346 1.0000 Uani .
C9 C 0.2218(2) 0.85592(16) 1.24918(14) 0.0303 1.0000 Uani .
C10 C 0.3579(2) 0.87614(18) 1.30920(16) 0.0378 1.0000 Uani .
C11 C 0.2969(3) 0.9528(2) 1.40480(17) 0.0470 1.0000 Uani .
C12 C 0.0986(3) 1.01038(19) 1.44283(16) 0.0455 1.0000 Uani .
C13 C -0.0377(3) 0.99184(19) 1.38329(17) 0.0454 1.0000 Uani .
C14 C 0.0233(2) 0.91574(18) 1.28679(16) 0.0407 1.0000 Uani .
C15 C 0.1685(2) 0.59103(15) 1.24469(14) 0.0315 1.0000 Uani .
C16 C -0.0061(2) 0.52507(17) 1.27718(14) 0.0337 1.0000 Uani .
C17 C 0.0164(3) 0.39726(19) 1.25447(15) 0.0426 1.0000 Uani .
C18 C -0.1479(4) 0.3394(2) 1.28206(18) 0.0540 1.0000 Uani .
C19 C -0.3326(3) 0.4078(2) 1.33263(18) 0.0573 1.0000 Uani .
C20 C -0.3562(3) 0.5340(2) 1.35779(18) 0.0545 1.0000 Uani .
C21 C -0.1947(3) 0.5927(2) 1.33026(16) 0.0423 1.0000 Uani .
C22 C 0.0784(2) 0.70433(15) 0.94112(13) 0.0273 1.0000 Uani .
N23 N 0.12142(17) 0.64008(13) 0.82944(12) 0.0284 1.0000 Uani .
C24 C -0.0012(2) 0.54559(17) 0.83305(15) 0.0337 1.0000 Uani .
C25 C 0.0770(2) 0.46245(16) 0.72848(14) 0.0338 1.0000 Uani .
C26 C -0.0535(3) 0.44004(19) 0.66496(16) 0.0420 1.0000 Uani .
C27 C 0.0150(3) 0.3621(2) 0.56991(17) 0.0507 1.0000 Uani .
C28 C 0.2152(3) 0.3060(2) 0.53714(17) 0.0513 1.0000 Uani .
C29 C 0.3459(3) 0.32740(19) 0.59962(17) 0.0449 1.0000 Uani .
C30 C 0.2770(3) 0.40570(17) 0.69436(15) 0.0377 1.0000 Uani .
C31 C 0.1108(2) 0.73584(16) 0.72717(14) 0.0326 1.0000 Uani .
C32 C 0.2800(2) 0.80515(16) 0.70072(14) 0.0315 1.0000 Uani .
C33 C 0.2495(3) 0.93281(17) 0.72636(15) 0.0380 1.0000 Uani .
C34 C 0.4083(3) 0.9944(2) 0.70618(17) 0.0491 1.0000 Uani .
C35 C 0.5981(3) 0.9293(2) 0.65830(18) 0.0527 1.0000 Uani .
C36 C 0.6305(3) 0.8032(2) 0.63037(18) 0.0498 1.0000 Uani .
C37 C 0.4724(2) 0.74051(18) 0.65188(16) 0.0387 1.0000 Uani .
C38 C -0.1464(2) 0.74215(17) 0.99680(15) 0.0344 1.0000 Uani .
O39 O -0.18797(16) 0.82991(12) 1.08549(11) 0.0404 1.0000 Uani .
C40 C 0.7035(2) 0.21707(16) 0.97485(16) 0.0373 1.0000 Uani .
C41 C 0.6044(3) 0.16026(18) 1.09379(18) 0.0468 1.0000 Uani .
C42 C 0.6634(3) 0.16181(19) 0.87137(19) 0.0499 1.0000 Uani .
C43 C 0.9257(3) 0.20055(19) 0.9634(2) 0.0518 1.0000 Uani .
H41 H 0.4498 0.5924 0.8947 0.0344 1.0000 Uiso R
H42 H 0.4965 0.5790 1.0221 0.0343 1.0000 Uiso R
H51 H 0.1185 0.5472 1.0605 0.0300 1.0000 Uiso R
H71 H 0.4308 0.7186 1.1474 0.0340 1.0000 Uiso R
H81 H 0.4254 0.9205 1.0396 0.0548 1.0000 Uiso R
H82 H 0.2035 0.9247 1.0215 0.0556 1.0000 Uiso R
H83 H 0.3931 0.8187 0.9568 0.0552 1.0000 Uiso R
H101 H 0.4998 0.8369 1.2799 0.0505 1.0000 Uiso R
H111 H 0.3983 0.9647 1.4457 0.0572 1.0000 Uiso R
H121 H 0.0566 1.0661 1.5083 0.0590 1.0000 Uiso R
H131 H -0.1802 1.0319 1.4104 0.0524 1.0000 Uiso R
H141 H -0.0705 0.9007 1.2440 0.0500 1.0000 Uiso R
H151 H 0.2989 0.5274 1.2247 0.0381 1.0000 Uiso R
H152 H 0.1661 0.6393 1.3148 0.0381 1.0000 Uiso R
H171 H 0.1499 0.3498 1.2163 0.0531 1.0000 Uiso R
H181 H -0.1326 0.2498 1.2699 0.0672 1.0000 Uiso R
H191 H -0.4460 0.3646 1.3524 0.0722 1.0000 Uiso R
H201 H -0.4898 0.5836 1.3966 0.0705 1.0000 Uiso R
H211 H -0.2127 0.6842 1.3499 0.0558 1.0000 Uiso R
H221 H 0.1339 0.7875 0.9190 0.0322 1.0000 Uiso R
H241 H -0.1424 0.5910 0.8355 0.0434 1.0000 Uiso R
H242 H -0.0013 0.4881 0.9081 0.0422 1.0000 Uiso R
H261 H -0.1939 0.4802 0.6893 0.0508 1.0000 Uiso R
H271 H -0.0782 0.3431 0.5268 0.0608 1.0000 Uiso R
H281 H 0.2650 0.2515 0.4695 0.0617 1.0000 Uiso R
H291 H 0.4897 0.2893 0.5752 0.0560 1.0000 Uiso R
H301 H 0.3694 0.4212 0.7398 0.0470 1.0000 Uiso R
H311 H 0.1229 0.6864 0.6552 0.0389 1.0000 Uiso R
H312 H -0.0168 0.8012 0.7415 0.0394 1.0000 Uiso R
H331 H 0.1161 0.9755 0.7633 0.0473 1.0000 Uiso R
H341 H 0.3842 1.0861 0.7248 0.0608 1.0000 Uiso R
H351 H 0.7097 0.9725 0.6414 0.0639 1.0000 Uiso R
H361 H 0.7615 0.7615 0.5943 0.0616 1.0000 Uiso R
H371 H 0.4956 0.6501 0.6348 0.0472 1.0000 Uiso R
H381 H -0.1996 0.6615 1.0353 0.0455 1.0000 Uiso R
H382 H -0.2163 0.7828 0.9337 0.0459 1.0000 Uiso R
H412 H 0.6663 0.0669 1.1015 0.0689 1.0000 Uiso R
H413 H 0.4642 0.1693 1.0990 0.0678 1.0000 Uiso R
H411 H 0.6208 0.2064 1.1571 0.0686 1.0000 Uiso R
H421 H 0.7242 0.0684 0.8720 0.0788 1.0000 Uiso R
H423 H 0.5199 0.1758 0.8802 0.0786 1.0000 Uiso R
H422 H 0.7265 0.2054 0.7961 0.0779 1.0000 Uiso R
H432 H 0.9852 0.1061 0.9698 0.0827 1.0000 Uiso R
H431 H 0.9848 0.2422 0.8831 0.0823 1.0000 Uiso R
H433 H 0.9464 0.2459 1.0263 0.0831 1.0000 Uiso R
H391 H -0.1054 0.8018 1.1299 0.0613 1.0000 Uiso R

loop_
_atom_site_aniso_label
_atom_site_aniso_U_11
_atom_site_aniso_U_22
_atom_site_aniso_U_33
_atom_site_aniso_U_23
_atom_site_aniso_U_13
_atom_site_aniso_U_12
O1 0.0286(5) 0.0252(5) 0.0461(6) -0.0071(5) -0.0123(4) 0.0003(4)
C2 0.0281(6) 0.0282(7) 0.0290(7) -0.0053(6) -0.0102(5) -0.0021(5)
O3 0.0334(5) 0.0297(6) 0.0520(7) -0.0089(5) -0.0140(5) -0.0060(4)
C4 0.0237(6) 0.0282(8) 0.0346(8) -0.0058(6) -0.0089(5) -0.0018(5)
C5 0.0242(6) 0.0248(7) 0.0287(7) -0.0057(6) -0.0080(5) -0.0038(5)
N6 0.0256(5) 0.0270(6) 0.0282(6) -0.0038(5) -0.0101(4) -0.0044(5)
C7 0.0251(6) 0.0266(7) 0.0340(8) -0.0056(6) -0.0109(5) -0.0037(5)
C8 0.0339(7) 0.0344(8) 0.0385(8) -0.0056(7) -0.0114(6) -0.0083(6)
C9 0.0354(7) 0.0277(8) 0.0303(8) -0.0018(7) -0.0103(6) -0.0083(6)
C10 0.0391(8) 0.0401(9) 0.0389(9) -0.0083(8) -0.0150(7) -0.0080(7)
C11 0.0554(10) 0.0517(11) 0.0432(10) -0.0136(9) -0.0213(8) -0.0135(9)
C12 0.0604(11) 0.0429(11) 0.0362(9) -0.0138(8) -0.0109(8) -0.0110(8)
C13 0.0449(9) 0.0430(10) 0.0466(10) -0.0153(9) -0.0054(7) -0.0047(7)
C14 0.0389(8) 0.0423(10) 0.0444(9) -0.0164(8) -0.0129(7) -0.0049(7)
C15 0.0332(7) 0.0311(8) 0.0329(8) -0.0015(7) -0.0145(6) -0.0051(6)
C16 0.0397(8) 0.0384(9) 0.0271(8) 0.0030(7) -0.0140(6) -0.0123(7)
C17 0.0575(10) 0.0409(10) 0.0322(9) 0.0009(8) -0.0104(7) -0.0175(8)
C18 0.0826(14) 0.0553(13) 0.0376(10) 0.0051(9) -0.0207(9) -0.0383(11)
C19 0.0621(12) 0.0831(17) 0.0409(10) 0.0141(11) -0.0186(9) -0.0453(12)
C20 0.0402(9) 0.0789(16) 0.0453(11) 0.0078(10) -0.0118(8) -0.0181(9)
C21 0.0379(8) 0.0500(11) 0.0394(9) 0.0033(8) -0.0115(7) -0.0104(7)
C22 0.0260(6) 0.0277(8) 0.0296(7) -0.0045(6) -0.0098(5) -0.0032(5)
N23 0.0289(6) 0.0303(7) 0.0295(6) -0.0054(5) -0.0104(5) -0.0074(5)
C24 0.0307(7) 0.0399(9) 0.0353(8) -0.0072(7) -0.0104(6) -0.0115(6)
C25 0.0433(8) 0.0328(9) 0.0313(8) -0.0032(7) -0.0132(7) -0.0139(7)
C26 0.0501(9) 0.0464(11) 0.0388(9) -0.0027(8) -0.0181(7) -0.0202(8)
C27 0.0699(12) 0.0569(13) 0.0392(9) -0.0061(9) -0.0208(9) -0.0302(10)
C28 0.0777(13) 0.0480(11) 0.0331(9) -0.0109(8) -0.0079(8) -0.0241(10)
C29 0.0556(10) 0.0399(10) 0.0373(9) -0.0052(8) -0.0055(7) -0.0105(8)
C30 0.0448(8) 0.0367(9) 0.0343(8) -0.0034(7) -0.0115(7) -0.0111(7)
C31 0.0345(7) 0.0352(9) 0.0310(8) -0.0014(7) -0.0142(6) -0.0064(6)
C32 0.0349(7) 0.0334(8) 0.0287(8) 0.0011(7) -0.0132(6) -0.0075(6)
C33 0.0500(9) 0.0347(9) 0.0309(8) -0.0008(7) -0.0133(7) -0.0083(7)
C34 0.0742(13) 0.0448(11) 0.0396(10) 0.0043(8) -0.0227(9) -0.0282(10)
C35 0.0615(12) 0.0659(14) 0.0452(11) 0.0126(10) -0.0237(9) -0.0383(10)
C36 0.0363(8) 0.0690(14) 0.0466(10) 0.0045(10) -0.0143(7) -0.0153(9)
C37 0.0376(8) 0.0406(10) 0.0389(9) -0.0008(7) -0.0136(7) -0.0062(7)
C38 0.0265(7) 0.0411(9) 0.0368(8) -0.0100(7) -0.0132(6) 0.0009(6)
O39 0.0325(5) 0.0447(7) 0.0439(6) -0.0164(5) -0.0148(4) 0.0057(5)
C40 0.0376(7) 0.0244(8) 0.0502(9) -0.0085(7) -0.0149(7) 0.0015(6)
C41 0.0534(10) 0.0309(9) 0.0565(11) -0.0019(8) -0.0191(9) -0.0033(7)
C42 0.0563(10) 0.0372(10) 0.0565(11) -0.0199(9) -0.0154(9) 0.0010(8)
C43 0.0389(8) 0.0347(9) 0.0787(13) -0.0096(9) -0.0190(8) 0.0073(7)

loop_
_atom_type_symbol
_atom_type_scat_dispersion_real
_atom_type_scat_dispersion_imag
_atom_type_scat_Cromer_Mann_a1
_atom_type_scat_Cromer_Mann_b1
_atom_type_scat_Cromer_Mann_a2
_atom_type_scat_Cromer_Mann_b2
_atom_type_scat_Cromer_Mann_a3
_atom_type_scat_Cromer_Mann_b3
_atom_type_scat_Cromer_Mann_a4
_atom_type_scat_Cromer_Mann_b4
_atom_type_scat_Cromer_Mann_c
_atom_type_scat_source
C 0.0181 0.0091 2.3100 20.8439 1.0200 10.2075 1.5886 0.5687 0.8650 51.6512 0.2156 'International Tables Vol C 4.2.6.8 and 6.1.1.4'
H 0.0000 0.0000 0.4930 10.5109 0.3229 26.1257 0.1402 3.1424 0.0408 57.7998 0.0030 'International Tables Vol C 4.2.6.8 and 6.1.1.4'
N 0.0311 0.0180 12.2126 0.0057 3.1322 9.8933 2.0125 28.9975 1.1663 0.5826 -11.5290 'International Tables Vol C 4.2.6.8 and 6.1.1.4'
O 0.0492 0.0322 3.0485 13.2771 2.2868 5.7011 1.5463 0.3239 0.8670 32.9089 0.2508 'International Tables Vol C 4.2.6.8 and 6.1.1.4'

loop_
_geom_angle_atom_site_label_1
_geom_angle_atom_site_label_2
_geom_angle_atom_site_label_3
_geom_angle
_geom_angle_publ_flag
C2 O1 C40 120.19(11) yes
O1 C2 O3 124.91(13) yes
O1 C2 C4 110.70(11) yes
O3 C2 C4 124.39(12) yes
C2 C4 C5 112.39(12) yes
C2 C4 H41 107.7 no
C5 C4 H41 111.3 no
C2 C4 H42 108.1 no
C5 C4 H42 110.7 no
H41 C4 H42 106.4 no
C4 C5 N6 114.66(11) yes
C4 C5 C22 113.91(11) yes
N6 C5 C22 111.50(10) yes
C4 C5 H51 106.6 no
N6 C5 H51 103.7 no
C22 C5 H51 105.3 no
C5 N6 C7 117.20(11) yes
C5 N6 C15 108.66(11) yes
C7 N6 C15 108.23(11) yes
N6 C7 C8 115.19(11) yes
N6 C7 C9 110.30(12) yes
C8 C7 C9 107.98(12) yes
N6 C7 H71 108.5 no
C8 C7 H71 106.6 no
C9 C7 H71 108.0 no
C7 C8 H81 109.0 no
C7 C8 H82 109.7 no
H81 C8 H82 107.3 no
C7 C8 H83 113.0 no
H81 C8 H83 108.9 no
H82 C8 H83 108.8 no
C7 C9 C10 118.91(13) yes
C7 C9 C14 122.68(13) yes
C10 C9 C14 118.35(14) yes
C9 C10 C11 120.89(16) yes
C9 C10 H101 118.2 no
C11 C10 H101 120.9 no
C10 C11 C12 120.40(15) yes
C10 C11 H111 118.6 no
C12 C11 H111 121.0 no
C11 C12 C13 119.22(15) yes
C11 C12 H121 120.4 no
C13 C12 H121 120.4 no
C12 C13 C14 120.50(16) yes
C12 C13 H131 119.8 no
C14 C13 H131 119.7 no
C9 C14 C13 120.63(15) yes
C9 C14 H141 117.5 no
C13 C14 H141 121.8 no
N6 C15 C16 112.78(12) yes
N6 C15 H151 108.0 no
C16 C15 H151 111.8 no
N6 C15 H152 106.4 no
C16 C15 H152 108.3 no
H151 C15 H152 109.3 no
C15 C16 C17 121.17(15) yes
C15 C16 C21 120.15(15) yes
C17 C16 C21 118.67(16) yes
C16 C17 C18 120.20(18) yes
C16 C17 H171 118.5 no
C18 C17 H171 121.3 no
C17 C18 C19 120.4(2) yes
C17 C18 H181 120.7 no
C19 C18 H181 118.9 no
C18 C19 C20 119.98(17) yes
C18 C19 H191 118.9 no
C20 C19 H191 121.1 no
C19 C20 C21 120.22(19) yes
C19 C20 H201 120.3 no
C21 C20 H201 119.5 no
C16 C21 C20 120.54(19) yes
C16 C21 H211 119.7 no
C20 C21 H211 119.8 no
C5 C22 N23 111.10(10) yes
C5 C22 C38 110.57(11) yes
N23 C22 C38 112.68(11) yes
C5 C22 H221 107.6 no
N23 C22 H221 106.2 no
C38 C22 H221 108.5 no
C22 N23 C24 114.06(12) yes
C22 N23 C31 110.84(12) yes
C24 N23 C31 111.49(12) yes
N23 C24 C25 111.94(12) yes
N23 C24 H241 110.0 no
C25 C24 H241 110.2 no
N23 C24 H242 109.0 no
C25 C24 H242 108.4 no
H241 C24 H242 107.2 no
C24 C25 C26 119.94(15) yes
C24 C25 C30 121.40(13) yes
C26 C25 C30 118.66(15) yes
C25 C26 C27 120.77(17) yes
C25 C26 H261 118.3 no
C27 C26 H261 120.9 no
C26 C27 C28 119.79(16) yes
C26 C27 H271 120.9 no
C28 C27 H271 119.3 no
C27 C28 C29 119.92(16) yes
C27 C28 H281 120.3 no
C29 C28 H281 119.8 no
C28 C29 C30 120.13(18) yes
C28 C29 H291 120.2 no
C30 C29 H291 119.7 no
C29 C30 C25 120.71(16) yes
C29 C30 H301 120.6 no
C25 C30 H301 118.6 no
N23 C31 C32 111.33(12) yes
N23 C31 H311 107.0 no
C32 C31 H311 108.1 no
N23 C31 H312 111.5 no
C32 C31 H312 108.5 no
H311 C31 H312 110.2 no
C31 C32 C33 121.22(14) yes
C31 C32 C37 120.01(14) yes
C33 C32 C37 118.75(15) yes
C32 C33 C34 120.77(16) yes
C32 C33 H331 117.9 no
C34 C33 H331 121.2 no
C33 C34 C35 119.94(18) yes
C33 C34 H341 119.9 no
C35 C34 H341 120.1 no
C34 C35 C36 120.03(17) yes
C34 C35 H351 120.5 no
C36 C35 H351 119.4 no
C35 C36 C37 120.27(17) yes
C35 C36 H361 118.6 no
C37 C36 H361 121.1 no
C32 C37 C36 120.22(17) yes
C32 C37 H371 119.3 no
C36 C37 H371 120.5 no
C22 C38 O39 111.91(11) yes
C22 C38 H381 110.0 no
O39 C38 H381 107.9 no
C22 C38 H382 109.0 no
O39 C38 H382 108.6 no
H381 C38 H382 109.4 no
C38 O39 H391 107.4 no
O1 C40 C41 109.94(13) yes
O1 C40 C42 109.90(14) yes
C41 C40 C42 112.23(16) yes
O1 C40 C43 102.26(13) yes
C41 C40 C43 111.33(15) yes
C42 C40 C43 110.73(15) yes
C40 C41 H412 108.5 no
C40 C41 H413 110.5 no
H412 C41 H413 108.9 no
C40 C41 H411 109.0 no
H412 C41 H411 111.3 no
H413 C41 H411 108.7 no
C40 C42 H421 108.7 no
C40 C42 H423 108.8 no
H421 C42 H423 110.6 no
C40 C42 H422 108.7 no
H421 C42 H422 108.9 no
H423 C42 H422 111.1 no
C40 C43 H432 108.3 no
C40 C43 H431 108.3 no
H432 C43 H431 111.0 no
C40 C43 H433 108.7 no
H432 C43 H433 111.9 no
H431 C43 H433 108.5 no

loop_
_geom_bond_atom_site_label_1
_geom_bond_atom_site_label_2
_geom_bond_distance
_geom_bond_publ_flag
O1 C2 1.3402(16) yes
O1 C40 1.4867(18) yes
C2 O3 1.2017(18) yes
C2 C4 1.513(2) yes
C4 C5 1.5417(17) yes
C4 H41 0.990 no
C4 H42 0.983 no
C5 N6 1.5013(16) yes
C5 C22 1.5509(17) yes
C5 H51 0.998 no
N6 C7 1.4929(17) yes
N6 C15 1.481(2) yes
C7 C8 1.521(2) yes
C7 C9 1.5289(19) yes
C7 H71 1.008 no
C8 H81 1.011 no
C8 H82 1.016 no
C8 H83 0.992 no
C9 C10 1.393(2) yes
C9 C14 1.390(2) yes
C10 C11 1.385(2) yes
C10 H101 0.988 no
C11 C12 1.383(3) yes
C11 H111 0.995 no
C12 C13 1.384(3) yes
C12 H121 0.970 no
C13 C14 1.390(2) yes
C13 H131 0.991 no
C14 H141 0.976 no
C15 C16 1.511(2) yes
C15 H151 1.007 no
C15 H152 1.013 no
C16 C17 1.388(2) yes
C16 C21 1.396(2) yes
C17 C18 1.396(3) yes
C17 H171 0.989 no
C18 C19 1.371(3) yes
C18 H181 0.963 no
C19 C20 1.379(3) yes
C19 H191 0.984 no
C20 C21 1.383(3) yes
C20 H201 0.999 no
C21 H211 1.003 no
C22 N23 1.4766(17) yes
C22 C38 1.5440(18) yes
C22 H221 1.032 no
N23 C24 1.4695(19) yes
N23 C31 1.474(2) yes
C24 C25 1.511(2) yes
C24 H241 1.003 no
C24 H242 1.003 no
C25 C26 1.397(2) yes
C25 C30 1.386(2) yes
C26 C27 1.388(2) yes
C26 H261 0.974 no
C27 C28 1.385(3) yes
C27 H271 0.992 no
C28 C29 1.385(3) yes
C28 H281 0.981 no
C29 C30 1.388(2) yes
C29 H291 0.991 no
C30 H301 0.992 no
C31 C32 1.503(2) yes
C31 H311 1.020 no
C31 H312 0.998 no
C32 C33 1.389(2) yes
C32 C37 1.393(2) yes
C33 C34 1.391(3) yes
C33 H331 0.968 no
C34 C35 1.379(3) yes
C34 H341 0.997 no
C35 C36 1.378(3) yes
C35 H351 0.975 no
C36 C37 1.393(3) yes
C36 H361 0.949 no
C37 H371 0.978 no
C38 O39 1.4116(18) yes
C38 H381 1.027 no
C38 H382 0.988 no
O39 H391 0.855 no
C40 C41 1.510(3) yes
C40 C42 1.518(2) yes
C40 C43 1.521(2) yes
C41 H412 0.995 no
C41 H413 0.965 no
C41 H411 0.980 no
C42 H421 0.991 no
C42 H423 0.977 no
C42 H422 0.992 no
C43 H432 1.000 no
C43 H431 1.017 no
C43 H433 0.983 no

loop_
_geom_hbond_atom_site_label_D
_geom_hbond_atom_site_label_H
_geom_hbond_atom_site_label_A
_geom_hbond_site_symmetry_A
_geom_hbond_angle_DHA
_geom_hbond_distance_DH
_geom_hbond_distance_HA
_geom_hbond_distance_DA
_geom_hbond_publ_flag
C14 H141 O39 . 158.39(4) 0.976 2.465 3.392(3) yes
C22 H221 C8 . 125.56(6) 1.032 2.470 3.184(3) yes
C41 H412 O39 1_645 169.92(5) 0.995 2.515 3.499(3) yes
O39 H391 N6 . 145.82(4) 0.855 2.011 2.761(3) yes
